data_2235509
loop_
_publ_author_name
'Gainsford, Graeme J.'
'Clinch, Keith'

_publ_section_title
;
 (4<i>R</i>,5<i>S</i>)-4-Hydroxymethyl-5-[(methylsulfanyl)methyl]-1,3-oxazolidin-2-one
;
_journal_coeditor_code IM2379
_journal_issue 7
_journal_name_full 'Acta Crystallographica Section E'
_journal_page_first o2082
_journal_paper_doi 10.1107/S1600536812025809
_journal_volume 68
_journal_year 2012
_chemical_formula_iupac 'C6 H11 N O3 S'
_chemical_formula_moiety 'C6 H11 N O3 S'
_chemical_formula_sum 'C6 H11 N O3 S'
_chemical_formula_weight 177.22
_chemical_name_systematic
;
(4<i>R</i>,5<i>S</i>)-4-Hydroxymethyl-5-[(methylsulfanyl)methyl]-
1,3-oxazolidin-2-one
;
_space_group_IT_number 5
_symmetry_cell_setting monoclinic
_symmetry_space_group_name_Hall 'C 2y'
_symmetry_space_group_name_H-M 'C 1 2 1'
_atom_sites_solution_hydrogens geom
_atom_sites_solution_primary direct
_atom_sites_solution_secondary difmap
_audit_creation_method SHELXL-97
_cell_angle_alpha 90.00
_cell_angle_beta 109.837(2)
_cell_angle_gamma 90.00
_cell_formula_units_Z 4
_cell_length_a 9.7821(4)
_cell_length_b 7.9620(3)
_cell_length_c 11.5472(4)
_cell_measurement_reflns_used 6722
_cell_measurement_temperature 98(2)
_cell_measurement_theta_max 34.78
_cell_measurement_theta_min 3.38
_cell_volume 845.99(6)
_computing_cell_refinement 'SAINT (Bruker, 2005)'
_computing_data_collection 'APEX2 (Bruker, 2005)'
_computing_data_reduction
;
SAINT (Bruker, 2005)
;
_computing_molecular_graphics
;
ORTEP-3 (Farrugia, 1997) and Mercury (Macrae <i>et al.</i>,
2008)
;
_computing_publication_material
;
SHELXL97 (Sheldrick, 2008) and PLATON (Spek, 2009)
;
_computing_structure_refinement 'SHELXL97 (Sheldrick, 2008)'
_computing_structure_solution 'SHELXS97 (Sheldrick, 2008)'
_diffrn_ambient_temperature 98(2)
_diffrn_detector_area_resol_mean 8.192
_diffrn_measured_fraction_theta_full 0.905
_diffrn_measured_fraction_theta_max 0.905
_diffrn_measurement_device_type
;
Bruker--Nonius APEXII CCD area-detector diffractometer
;
_diffrn_measurement_method 'phi and omega scans'
_diffrn_radiation_monochromator graphite
_diffrn_radiation_source 'fine-focus sealed tube'
_diffrn_radiation_type MoK\a
_diffrn_radiation_wavelength 0.71073
_diffrn_reflns_av_R_equivalents 0.0214
_diffrn_reflns_av_sigmaI/netI 0.0150
_diffrn_reflns_limit_h_max 15
_diffrn_reflns_limit_h_min -14
_diffrn_reflns_limit_k_max 12
_diffrn_reflns_limit_k_min -11
_diffrn_reflns_limit_l_max 17
_diffrn_reflns_limit_l_min -17
_diffrn_reflns_number 16080
_diffrn_reflns_theta_full 34.81
_diffrn_reflns_theta_max 34.81
_diffrn_reflns_theta_min 3.38
_diffrn_standards_decay_% 0
_diffrn_standards_number 0
_exptl_absorpt_coefficient_mu 0.343
_exptl_absorpt_correction_T_max 0.980
_exptl_absorpt_correction_T_min 0.854
_exptl_absorpt_correction_type multi-scan
_exptl_absorpt_process_details
;
[Blessing (1995) and SADABS (Sheldrick, 1996)]
;
_exptl_crystal_colour colourless
_exptl_crystal_density_diffrn 1.391
_exptl_crystal_density_method 'not measured'
_exptl_crystal_description plate
_exptl_crystal_F_000 376
_exptl_crystal_size_max 0.45
_exptl_crystal_size_mid 0.23
_exptl_crystal_size_min 0.07
_refine_diff_density_max 0.378
_refine_diff_density_min -0.207
_refine_ls_abs_structure_details 'Flack (1983), 1409 Friedel pairs'
_refine_ls_abs_structure_Flack 0.02(4)
_refine_ls_extinction_method none
_refine_ls_goodness_of_fit_ref 1.070
_refine_ls_hydrogen_treatment refall
_refine_ls_matrix_type full
_refine_ls_number_parameters 142
_refine_ls_number_reflns 3172
_refine_ls_number_restraints 2
_refine_ls_restrained_S_all 1.072
_refine_ls_R_factor_all 0.0232
_refine_ls_R_factor_gt 0.0223
_refine_ls_shift/su_max 0.001
_refine_ls_shift/su_mean 0.000
_refine_ls_structure_factor_coef Fsqd
_refine_ls_weighting_details 'calc w=1/[\s^2^(Fo^2^)+(0.0347P)^2^+0.1867P] where P=(Fo^2^+2Fc^2^)/3'
_refine_ls_weighting_scheme calc
_refine_ls_wR_factor_gt 0.0591
_refine_ls_wR_factor_ref 0.0597
_reflns_number_gt 3091
_reflns_number_total 3172
_reflns_threshold_expression >2sigma(I)
_cod_data_source_file im2379.cif
_cod_data_source_block I
_cod_original_sg_symbol_H-M 'C 2'
_cod_database_code 2235509
_cod_database_fobs_code 2235509

loop_
_symmetry_equiv_pos_as_xyz
'x, y, z'
'-x, y, -z'
'x+1/2, y+1/2, z'
'-x+1/2, y+1/2, -z'

loop_
_atom_site_type_symbol
_atom_site_label
_atom_site_fract_x
_atom_site_fract_y
_atom_site_fract_z
_atom_site_U_iso_or_equiv
_atom_site_adp_type
_atom_site_calc_flag
_atom_site_refinement_flags
_atom_site_occupancy
_atom_site_symmetry_multiplicity
S S1 0.73433(3) 0.27672(3) 0.07622(2) 0.02645(6) Uani d . 1 1
O O1 0.88351(6) 0.51738(7) 0.30179(6) 0.01702(11) Uani d . 1 1
O O2 1.03771(6) 0.73322(8) 0.37235(6) 0.01786(12) Uani d . 1 1
O O3 0.72175(7) 0.54658(8) 0.52052(6) 0.01844(12) Uani d D 1 1
N N3 0.79288(6) 0.75917(8) 0.33788(6) 0.01278(11) Uani d . 1 1
C C1 0.66012(9) 0.45196(11) 0.13436(8) 0.01841(15) Uani d . 1 1
C C2 0.91379(8) 0.67743(9) 0.34084(7) 0.01297(12) Uani d . 1 1
C C3 0.61655(8) 0.62734(10) 0.41960(8) 0.01628(13) Uani d . 1 1
C C4 0.66762(7) 0.64864(9) 0.30976(7) 0.01290(12) Uani d . 1 1
C C5 0.72876(8) 0.48658(9) 0.27115(7) 0.01284(12) Uani d . 1 1
C C6 0.6659(2) 0.10352(15) 0.14198(13) 0.0421(3) Uani d . 1 1
H H3O 0.7827(16) 0.606(2) 0.5473(14) 0.031(4) Uiso d D 1 1
H H3N 0.7992(14) 0.8487(18) 0.3760(13) 0.018(3) Uiso d . 1 1
H H1A 0.5627(16) 0.436(2) 0.1172(15) 0.023(3) Uiso d . 1 1
H H1B 0.6732(17) 0.545(2) 0.0903(15) 0.029(4) Uiso d . 1 1
H H3A 0.5946(14) 0.7311(17) 0.4411(12) 0.018(3) Uiso d . 1 1
H H3B 0.5319(15) 0.554(2) 0.3952(13) 0.024(3) Uiso d . 1 1
H H4 0.5890(16) 0.6908(19) 0.2414(14) 0.024(3) Uiso d . 1 1
H H5 0.7184(13) 0.3900(17) 0.3160(12) 0.012(3) Uiso d . 1 1
H H6A 0.552(2) 0.103(3) 0.118(2) 0.052(3) Uiso d . 1 1
H H6B 0.693(2) -0.003(3) 0.1116(19) 0.052(3) Uiso d . 1 1
H H6C 0.713(2) 0.106(3) 0.230(2) 0.052(3) Uiso d . 1 1

loop_
_atom_site_aniso_label
_atom_site_aniso_U_11
_atom_site_aniso_U_22
_atom_site_aniso_U_33
_atom_site_aniso_U_12
_atom_site_aniso_U_13
_atom_site_aniso_U_23
S1 0.03705(12) 0.02584(11) 0.01991(10) 0.00124(9) 0.01417(8) -0.00624(8)
O1 0.0122(2) 0.0129(2) 0.0260(3) -0.00050(18) 0.0066(2) -0.0043(2)
O2 0.0126(2) 0.0179(3) 0.0234(3) -0.00324(19) 0.0065(2) -0.0010(2)
O3 0.0216(3) 0.0178(3) 0.0166(3) -0.0059(2) 0.0074(2) 0.0020(2)
N3 0.0127(2) 0.0100(3) 0.0170(3) -0.0009(2) 0.0068(2) 0.0000(2)
C1 0.0219(3) 0.0197(4) 0.0134(3) -0.0007(3) 0.0057(3) -0.0012(3)
C2 0.0136(3) 0.0120(3) 0.0141(3) -0.0008(2) 0.0057(2) 0.0007(2)
C3 0.0157(3) 0.0161(3) 0.0205(4) -0.0008(2) 0.0106(3) -0.0003(3)
C4 0.0108(2) 0.0129(3) 0.0149(3) -0.0005(2) 0.0043(2) 0.0005(2)
C5 0.0121(2) 0.0127(3) 0.0139(3) -0.0019(2) 0.0047(2) -0.0008(2)
C6 0.0847(11) 0.0204(4) 0.0279(6) 0.0071(5) 0.0281(7) 0.0016(4)

loop_
_atom_type_symbol
_atom_type_description
_atom_type_scat_dispersion_real
_atom_type_scat_dispersion_imag
_atom_type_scat_source
C C 0.0033 0.0016 'International Tables Vol C Tables 4.2.6.8 and 6.1.1.4'
H H 0.0000 0.0000 'International Tables Vol C Tables 4.2.6.8 and 6.1.1.4'
N N 0.0061 0.0033 'International Tables Vol C Tables 4.2.6.8 and 6.1.1.4'
O O 0.0106 0.0060 'International Tables Vol C Tables 4.2.6.8 and 6.1.1.4'
S S 0.1246 0.1234 'International Tables Vol C Tables 4.2.6.8 and 6.1.1.4'

loop_
_geom_angle_atom_site_label_1
_geom_angle_atom_site_label_2
_geom_angle_atom_site_label_3
_geom_angle
C1 S1 C6 100.40(5)
C2 O1 C5 109.43(6)
C3 O3 H3O 107.9(13)
C2 N3 C4 112.43(6)
C2 N3 H3N 119.9(9)
C4 N3 H3N 123.0(9)
C5 C1 S1 115.86(6)
C5 C1 H1A 108.2(10)
S1 C1 H1A 109.3(10)
C5 C1 H1B 109.3(10)
S1 C1 H1B 105.2(10)
H1A C1 H1B 108.7(14)
O2 C2 N3 127.40(7)
O2 C2 O1 121.61(7)
N3 C2 O1 110.98(6)
O3 C3 C4 112.51(6)
O3 C3 H3A 111.1(8)
C4 C3 H3A 107.6(9)
O3 C3 H3B 106.0(9)
C4 C3 H3B 108.3(8)
H3A C3 H3B 111.4(12)
N3 C4 C3 111.81(6)
N3 C4 C5 100.96(5)
C3 C4 C5 114.50(6)
N3 C4 H4 110.7(9)
C3 C4 H4 109.1(9)
C5 C4 H4 109.6(9)
O1 C5 C1 109.90(6)
O1 C5 C4 105.14(6)
C1 C5 C4 111.91(6)
O1 C5 H5 107.4(7)
C1 C5 H5 109.2(8)
C4 C5 H5 113.1(8)
S1 C6 H6A 113.8(13)
S1 C6 H6B 108.9(12)
H6A C6 H6B 107.0(17)
S1 C6 H6C 108.3(13)
H6A C6 H6C 111.1(17)
H6B C6 H6C 107.7(17)

loop_
_geom_bond_atom_site_label_1
_geom_bond_atom_site_label_2
_geom_bond_distance
S1 C1 1.8042(9)
S1 C6 1.8085(14)
O1 C2 1.3507(9)
O1 C5 1.4538(9)
O2 C2 1.2247(9)
O3 C3 1.4201(11)
O3 H3O 0.743(13)
N3 C2 1.3402(9)
N3 C4 1.4530(9)
N3 H3N 0.829(14)
C1 C5 1.5172(11)
C1 H1A 0.914(15)
C1 H1B 0.930(17)
C3 C4 1.5222(11)
C3 H3A 0.909(14)
C3 H3B 0.972(14)
C4 C5 1.5499(10)
C4 H4 0.957(15)
C5 H5 0.952(13)
C6 H6A 1.06(2)
C6 H6B 0.99(2)
C6 H6C 0.97(2)

loop_
_geom_hbond_atom_site_label_D
_geom_hbond_atom_site_label_H
_geom_hbond_atom_site_label_A
_geom_hbond_site_symmetry_A
_geom_hbond_distance_DH
_geom_hbond_distance_HA
_geom_hbond_distance_DA
_geom_hbond_angle_DHA
N3 H3N O3 4_656 0.829(14) 2.029(14) 2.8442(9) 167.4(14)
O3 H3O O2 2_756 0.742(16) 1.966(16) 2.7018(9) 171.4(16)
C5 H5 O2 3_445 0.952(13) 2.426(14) 3.2264(10) 141.6(11)

loop_
_geom_torsion_atom_site_label_1
_geom_torsion_atom_site_label_2
_geom_torsion_atom_site_label_3
_geom_torsion_atom_site_label_4
_geom_torsion
C6 S1 C1 C5 71.48(8)
C4 N3 C2 O2 -173.09(8)
C4 N3 C2 O1 7.65(9)
C5 O1 C2 O2 179.83(7)
C5 O1 C2 N3 -0.86(9)
C2 N3 C4 C3 111.84(7)
C2 N3 C4 C5 -10.33(8)
O3 C3 C4 N3 -64.24(8)
O3 C3 C4 C5 49.80(9)
C2 O1 C5 C1 115.03(7)
C2 O1 C5 C4 -5.56(8)
S1 C1 C5 O1 58.29(8)
S1 C1 C5 C4 174.71(5)
N3 C4 C5 O1 9.13(7)
C3 C4 C5 O1 -111.14(7)
N3 C4 C5 C1 -110.13(7)
C3 C4 C5 C1 129.59(7)

loop_
_cod_related_entry_id
_cod_related_entry_database
_cod_related_entry_code
1 ChemSpider 30657882
